data_4300493
loop_
_publ_author_name
'Steven J. Smith'
'C. Matthew Whaley'
'Thomas B. Rauchfuss'
'Wilson, Scott R.'

_journal_name_full 'Inorganic Chemistry'
_journal_paper_doi 10.1021/ic051443c
_journal_year 2006
_chemical_formula_moiety 'C12 H33 P4 S2 W, C H3 O3 S, C2 H3 N'
_chemical_formula_sum 'C15 H39 N O3 P4 S3 W'
_chemical_formula_weight 685.38
_space_group_IT_number 62
_space_group_name_Hall '-P 2ac 2n'
_space_group_name_H-M_alt 'P n m a'
_symmetry_cell_setting orthorhombic
_symmetry_space_group_name_Hall '-P 2ac 2n'
_symmetry_space_group_name_H-M 'P n m a'
_cell_angle_alpha 90.00
_cell_angle_beta 90.00
_cell_angle_gamma 90.00
_cell_formula_units_Z 4
_cell_length_a 12.622(4)
_cell_length_b 20.482(6)
_cell_length_c 10.506(3)
_cell_measurement_temperature 193(2)
_cell_volume 2716.0(14)
_diffrn_ambient_temperature 193(2)
_exptl_crystal_density_diffrn 1.676
_cod_depositor_comments
;
The following automatic conversions were performed:
'_symmetry_cell_setting' value 'Orthorhombic' changed to 'orthorhombic'
according to '/home/saulius/struct/CIF-dictionaries/cif_core.dic'
dictionary named 'cif_core.dic' version 2.4.1 from 2010-06-29.

Automatic conversion script
Id: cif_fix_enum 1527 2010-12-29 10:47:43Z saulius 
;
_cod_original_sg_symbol_Hall '-P 2ac 2n '
_cod_database_code 4300493

loop_
_symmetry_equiv_pos_as_xyz
'x, y, z'
'-x+1/2, -y, z+1/2'
'-x, y+1/2, -z'
'x+1/2, -y+1/2, -z+1/2'
'-x, -y, -z'
'x-1/2, y, -z-1/2'
'x, -y-1/2, z'
'-x-1/2, y-1/2, z-1/2'

loop_
_atom_site_label
_atom_site_type_symbol
_atom_site_fract_x
_atom_site_fract_y
_atom_site_fract_z
_atom_site_U_iso_or_equiv
_atom_site_adp_type
_atom_site_occupancy
_atom_site_symmetry_multiplicity
_atom_site_calc_flag
_atom_site_refinement_flags
_atom_site_disorder_assembly
_atom_site_disorder_group
S1 S 0.17778(6) 0.47074(4) 0.01332(6) 0.03536(19) Uani 1 1 d . . .
H1 H 0.1860 0.4214 -0.0076 0.053 Uiso 0.50 1 d PR . .
P1 P 0.01573(5) 0.56744(3) 0.19562(7) 0.02469(17) Uani 1 1 d . . .
P2 P -0.03954(6) 0.41597(3) 0.16184(7) 0.02577(18) Uani 1 1 d . . .
C1 C -0.0359(3) 0.51979(15) 0.3295(3) 0.0458(8) Uani 1 1 d . . .
H1A H -0.0088 0.5382 0.4103 0.055 Uiso 1 1 calc R . .
H1B H -0.1142 0.5229 0.3309 0.055 Uiso 1 1 calc R . .
C2 C -0.0029(2) 0.44747(14) 0.3192(3) 0.0445(8) Uani 1 1 d . . .
H2A H -0.0388 0.4217 0.3863 0.053 Uiso 1 1 calc R . .
H2B H 0.0745 0.4434 0.3317 0.053 Uiso 1 1 calc R . .
C3 C 0.0255(2) 0.33689(13) 0.1570(3) 0.0372(7) Uani 1 1 d . . .
H3A H 0.0088 0.3125 0.2347 0.056 Uiso 1 1 calc R . .
H3B H 0.1023 0.3431 0.1509 0.056 Uiso 1 1 calc R . .
H3C H 0.0005 0.3124 0.0827 0.056 Uiso 1 1 calc R . .
C4 C -0.1777(2) 0.39436(14) 0.1810(3) 0.0470(8) Uani 1 1 d . . .
H4A H -0.2057 0.3781 0.1000 0.070 Uiso 1 1 calc R . .
H4B H -0.2180 0.4330 0.2074 0.070 Uiso 1 1 calc R . .
H4C H -0.1843 0.3603 0.2461 0.070 Uiso 1 1 calc R . .
C5 C -0.0538(2) 0.64418(12) 0.2139(3) 0.0369(7) Uani 1 1 d . . .
H5A H -0.0461 0.6597 0.3017 0.055 Uiso 1 1 calc R . .
H5B H -0.1291 0.6379 0.1946 0.055 Uiso 1 1 calc R . .
H5C H -0.0239 0.6765 0.1553 0.055 Uiso 1 1 calc R . .
C6 C 0.1478(2) 0.58936(14) 0.2471(3) 0.0476(8) Uani 1 1 d . . .
H6A H 0.1807 0.6178 0.1834 0.071 Uiso 1 1 calc R . .
H6B H 0.1905 0.5497 0.2572 0.071 Uiso 1 1 calc R . .
H6C H 0.1438 0.6124 0.3288 0.071 Uiso 1 1 calc R . .
W1 W -0.01938(3) 0.50313(4) -0.00135(10) 0.01965(13) Uani 0.50 1 d P . .
S2 S 0.37295(9) 0.2500 0.03880(10) 0.0320(3) Uani 1 2 d S . .
O1 O 0.43260(18) 0.30908(10) 0.01580(18) 0.0485(6) Uani 1 1 d . . .
O2 O 0.3222(3) 0.2500 0.1621(3) 0.0569(9) Uani 1 2 d S . .
C7 C 0.2697(4) 0.2500 -0.0722(5) 0.0594(14) Uani 1 2 d S . .
H7A H 0.2988 0.2557 -0.1579 0.089 Uiso 0.50 1 calc PR . .
H7B H 0.2209 0.2859 -0.0533 0.089 Uiso 0.50 1 calc PR . .
H7C H 0.2315 0.2084 -0.0675 0.089 Uiso 0.50 1 calc PR . .
N1 N 0.1592(4) 0.7500 0.0757(4) 0.0660(13) Uani 1 2 d S . .
C8 C 0.2325(4) 0.7500 0.0147(4) 0.0465(12) Uani 1 2 d S . .
C9 C 0.3273(4) 0.7500 -0.0676(5) 0.0597(14) Uani 1 2 d S . .
H9A H 0.3610 0.7931 -0.0646 0.090 Uiso 0.50 1 calc PR . .
H9B H 0.3065 0.7401 -0.1553 0.090 Uiso 0.50 1 calc PR . .
H9C H 0.3774 0.7169 -0.0374 0.090 Uiso 0.50 1 calc PR . .

loop_
_atom_site_aniso_label
_atom_site_aniso_U_11
_atom_site_aniso_U_22
_atom_site_aniso_U_33
_atom_site_aniso_U_23
_atom_site_aniso_U_13
_atom_site_aniso_U_12
S1 0.0295(4) 0.0428(5) 0.0338(4) -0.0020(3) -0.0011(3) 0.0052(3)
P1 0.0306(4) 0.0242(4) 0.0192(3) -0.0011(3) -0.0024(3) 0.0012(3)
P2 0.0333(4) 0.0229(4) 0.0211(4) 0.0033(3) 0.0024(3) 0.0013(3)
C1 0.081(2) 0.0316(16) 0.0251(17) 0.0004(15) 0.0090(17) -0.0039(16)
C2 0.078(2) 0.0328(17) 0.0223(16) 0.0048(13) -0.0064(14) -0.0057(16)
C3 0.049(2) 0.0265(16) 0.0364(17) 0.0069(14) 0.0073(14) 0.0048(13)
C4 0.0422(19) 0.0400(18) 0.059(2) 0.0119(16) 0.0129(16) -0.0046(14)
C5 0.0404(17) 0.0295(16) 0.0407(18) -0.0066(14) 0.0007(15) 0.0079(13)
C6 0.0402(18) 0.0464(19) 0.056(2) -0.0190(17) -0.0191(16) 0.0051(15)
W1 0.0220(4) 0.02125(18) 0.01566(12) 0.00105(11) -0.0007(3) 0.0004(2)
S2 0.0410(6) 0.0276(6) 0.0273(5) 0.000 -0.0065(5) 0.000
O1 0.0555(15) 0.0353(13) 0.0547(14) 0.0004(10) -0.0054(11) -0.0092(11)
O2 0.089(3) 0.052(2) 0.0296(17) 0.000 0.0110(16) 0.000
C7 0.057(3) 0.067(4) 0.054(3) 0.000 -0.023(3) 0.000
N1 0.067(3) 0.072(3) 0.059(3) 0.000 0.020(3) 0.000
C8 0.050(3) 0.049(3) 0.040(3) 0.000 -0.008(2) 0.000
C9 0.044(3) 0.079(4) 0.056(3) 0.000 0.005(3) 0.000

loop_
_geom_bond_atom_site_label_1
_geom_bond_atom_site_label_2
_geom_bond_distance
_geom_bond_site_symmetry_2
_geom_bond_publ_flag
S1 W1 2.0734(10) 5_565 ?
S1 W1 2.5801(11) . ?
S1 H1 1.0400 . ?
P1 C6 1.809(3) . ?
P1 C5 1.810(3) . ?
P1 C1 1.832(3) . ?
P1 W1 2.4927(13) . ?
P1 W1 2.5015(14) 5_565 ?
P2 C4 1.811(3) . ?
P2 C3 1.817(3) . ?
P2 C2 1.834(3) . ?
P2 W1 2.4782(12) 5_565 ?
P2 W1 2.4882(13) . ?
C1 C2 1.542(4) . ?
C1 H1A 0.9900 . ?
C1 H1B 0.9900 . ?
C2 H2A 0.9900 . ?
C2 H2B 0.9900 . ?
C3 H3A 0.9800 . ?
C3 H3B 0.9800 . ?
C3 H3C 0.9800 . ?
C4 H4A 0.9800 . ?
C4 H4B 0.9800 . ?
C4 H4C 0.9800 . ?
C5 H5A 0.9800 . ?
C5 H5B 0.9800 . ?
C5 H5C 0.9800 . ?
C6 H6A 0.9800 . ?
C6 H6B 0.9800 . ?
C6 H6C 0.9800 . ?
S2 O2 1.445(3) . ?
S2 O1 1.446(2) . ?
S2 O1 1.446(2) 7_565 ?
S2 C7 1.749(5) . ?
C7 H7A 0.9800 . ?
C7 H7B 0.9800 . ?
C7 H7C 0.9800 . ?
N1 C8 1.126(6) . ?
C8 C9 1.476(7) . ?
C9 H9A 0.9800 . ?
C9 H9B 0.9800 . ?
C9 H9C 0.9800 . ?
